data_1502696
loop_
_publ_author_name
'Chen, Songhua'
'Li, Yongjun'
'Yang, Wenlong'
'Chen, Nan'
'Liu, Huibiao'
'Li, Yuliang'

_publ_section_title
;
 Synthesis and Tuning Optical Nonlinear Properties of Molecular Crystals
 of Benzothiadiazole
;
_journal_issue 35
_journal_name_full 'The Journal of Physical Chemistry C'
_journal_page_first 15109
_journal_paper_doi 10.1021/jp103159b
_journal_volume 114
_journal_year 2010
_chemical_formula_moiety 'C16 H12 Br N3 S'
_chemical_formula_sum 'C16 H12 Br N3 S'
_chemical_formula_weight 358.26
_chemical_name_systematic
; 
 ? 
;
_space_group_IT_number 2
_symmetry_cell_setting triclinic
_symmetry_space_group_name_Hall '-P 1'
_symmetry_space_group_name_H-M 'P -1'
_atom_sites_solution_hydrogens geom
_atom_sites_solution_primary direct
_atom_sites_solution_secondary difmap
_audit_creation_method SHELXL-97
_cell_angle_alpha 99.830(6)
_cell_angle_beta 104.430(5)
_cell_angle_gamma 103.920(6)
_cell_formula_units_Z 2
_cell_length_a 7.012(3)
_cell_length_b 8.204(3)
_cell_length_c 13.839(6)
_cell_measurement_reflns_used 867
_cell_measurement_temperature 173(2)
_cell_measurement_theta_max 27.48
_cell_measurement_theta_min 2.17
_cell_volume 725.5(5)
_computing_cell_refinement 'CrystalClear (Rigaku Inc., 2008)'
_computing_data_collection 'CrystalClear (Rigaku Inc., 2008)'
_computing_data_reduction 'CrystalClear (Rigaku Inc., 2008)'
_computing_molecular_graphics 'XP in Siemens SHELXTL (Sheldrick, 1994)'
_computing_publication_material 'SHELX97 (Sheldrick, 1997)'
_computing_structure_refinement 'SHELXL-97 (Sheldrick, 1997)'
_computing_structure_solution 'SHELXS-97 (Sheldrick, 1990)'
_diffrn_ambient_temperature 173(2)
_diffrn_measured_fraction_theta_full 0.996
_diffrn_measured_fraction_theta_max 0.996
_diffrn_measurement_device_type 'Saturn724+ CCD'
_diffrn_measurement_method '\w scans at fixed \c = 45\%'
_diffrn_radiation_monochromator graphite
_diffrn_radiation_source 'sealed tube'
_diffrn_radiation_type MoK\a
_diffrn_radiation_wavelength 0.71073
_diffrn_reflns_av_R_equivalents 0.0555
_diffrn_reflns_av_sigmaI/netI 0.0598
_diffrn_reflns_limit_h_max 9
_diffrn_reflns_limit_h_min -9
_diffrn_reflns_limit_k_max 10
_diffrn_reflns_limit_k_min -10
_diffrn_reflns_limit_l_max 17
_diffrn_reflns_limit_l_min -17
_diffrn_reflns_number 9708
_diffrn_reflns_theta_full 27.47
_diffrn_reflns_theta_max 27.47
_diffrn_reflns_theta_min 2.72
_exptl_absorpt_coefficient_mu 2.972
_exptl_absorpt_correction_T_max 0.8904
_exptl_absorpt_correction_T_min 0.7554
_exptl_absorpt_correction_type numerical
_exptl_absorpt_process_details 'CrystalClear (Rigaku Inc., 2008)'
_exptl_crystal_colour red
_exptl_crystal_density_diffrn 1.640
_exptl_crystal_density_method 'not measured'
_exptl_crystal_description plate
_exptl_crystal_F_000 360
_exptl_crystal_size_max 0.10
_exptl_crystal_size_mid 0.10
_exptl_crystal_size_min 0.04
_refine_diff_density_max 0.385
_refine_diff_density_min -0.504
_refine_diff_density_rms 0.090
_refine_ls_extinction_method none
_refine_ls_goodness_of_fit_ref 1.158
_refine_ls_hydrogen_treatment constr
_refine_ls_matrix_type full
_refine_ls_number_parameters 192
_refine_ls_number_reflns 3304
_refine_ls_number_restraints 0
_refine_ls_restrained_S_all 1.158
_refine_ls_R_factor_all 0.0619
_refine_ls_R_factor_gt 0.0546
_refine_ls_shift/su_max 0.000
_refine_ls_shift/su_mean 0.000
_refine_ls_structure_factor_coef Fsqd
_refine_ls_weighting_details 'calc w=1/[\s^2^(Fo^2^)+(0.0210P)^2^+0.8587P] where P=(Fo^2^+2Fc^2^)/3'
_refine_ls_weighting_scheme calc
_refine_ls_wR_factor_gt 0.0953
_refine_ls_wR_factor_ref 0.0985
_reflns_number_gt 3015
_reflns_number_total 3304
_reflns_threshold_expression >2sigma(I)
_cod_data_source_file jp103159b_si_002.cif
_cod_data_source_block sa482
_cod_depositor_comments 'Adding full bibliography for 1502696--1502699.cif.'
_cod_original_sg_symbol_H-M P-1
_cod_database_code 1502696

loop_
_symmetry_equiv_pos_as_xyz
'x, y, z'
'-x, -y, -z'

loop_
_atom_site_label
_atom_site_type_symbol
_atom_site_fract_x
_atom_site_fract_y
_atom_site_fract_z
_atom_site_U_iso_or_equiv
_atom_site_adp_type
_atom_site_occupancy
_atom_site_symmetry_multiplicity
_atom_site_calc_flag
_atom_site_refinement_flags
Br1 Br 0.17296(6) 0.50656(5) 0.11811(3) 0.03273(13) Uani 1 1 d .
S1 S 0.03886(16) -0.08851(12) 0.12673(8) 0.0354(2) Uani 1 1 d .
N1 N 0.0738(5) 0.1055(4) 0.1094(2) 0.0301(7) Uani 1 1 d .
N2 N 0.1095(5) -0.0483(4) 0.2506(2) 0.0311(7) Uani 1 1 d .
N3 N 0.3384(5) -0.3536(4) 0.8258(3) 0.0370(8) Uani 1 1 d .
C1 C 0.1970(5) 0.3955(5) 0.2274(3) 0.0257(8) Uani 1 1 d .
C2 C 0.1446(5) 0.2123(4) 0.2038(3) 0.0246(7) Uani 1 1 d .
C3 C 0.1645(5) 0.1246(5) 0.2850(3) 0.0262(8) Uani 1 1 d .
C4 C 0.2367(5) 0.2209(5) 0.3907(3) 0.0266(8) Uani 1 1 d .
C5 C 0.2783(6) 0.3975(5) 0.4076(3) 0.0295(8) Uani 1 1 d .
H5A H 0.3201 0.4643 0.4766 0.035 Uiso 1 1 calc R
C6 C 0.2622(6) 0.4851(5) 0.3278(3) 0.0290(8) Uani 1 1 d .
H6A H 0.2974 0.6080 0.3444 0.035 Uiso 1 1 calc R
C7 C 0.2594(6) 0.1350(5) 0.4719(3) 0.0297(8) Uani 1 1 d .
C8 C 0.2815(6) 0.0572(5) 0.5382(3) 0.0312(8) Uani 1 1 d .
C9 C 0.2982(6) -0.0450(5) 0.6124(3) 0.0276(8) Uani 1 1 d .
C10 C 0.2333(6) -0.2252(5) 0.5805(3) 0.0317(8) Uani 1 1 d .
H10A H 0.1792 -0.2794 0.5090 0.038 Uiso 1 1 calc R
C11 C 0.2457(6) -0.3264(5) 0.6500(3) 0.0297(8) Uani 1 1 d .
H11A H 0.1987 -0.4489 0.6256 0.036 Uiso 1 1 calc R
C12 C 0.3267(5) -0.2521(5) 0.7567(3) 0.0271(8) Uani 1 1 d .
C13 C 0.3913(6) -0.0711(5) 0.7884(3) 0.0295(8) Uani 1 1 d .
H13A H 0.4447 -0.0164 0.8599 0.035 Uiso 1 1 calc R
C14 C 0.3791(6) 0.0292(5) 0.7182(3) 0.0297(8) Uani 1 1 d .
H14A H 0.4268 0.1518 0.7423 0.036 Uiso 1 1 calc R
C15 C 0.2722(6) -0.5409(5) 0.7899(3) 0.0395(10) Uani 1 1 d .
H15A H 0.3468 -0.5756 0.7427 0.059 Uiso 1 1 calc R
H15B H 0.1237 -0.5814 0.7539 0.059 Uiso 1 1 calc R
H15C H 0.3012 -0.5923 0.8489 0.059 Uiso 1 1 calc R
C16 C 0.4130(7) -0.2751(6) 0.9350(3) 0.0410(10) Uani 1 1 d .
H16A H 0.5534 -0.1972 0.9529 0.061 Uiso 1 1 calc R
H16B H 0.4137 -0.3658 0.9728 0.061 Uiso 1 1 calc R
H16C H 0.3226 -0.2090 0.9535 0.061 Uiso 1 1 calc R

loop_
_atom_site_aniso_label
_atom_site_aniso_U_11
_atom_site_aniso_U_22
_atom_site_aniso_U_33
_atom_site_aniso_U_23
_atom_site_aniso_U_13
_atom_site_aniso_U_12
Br1 0.0426(2) 0.0285(2) 0.0312(2) 0.01437(16) 0.01197(17) 0.01238(16)
S1 0.0474(6) 0.0229(5) 0.0328(5) 0.0073(4) 0.0087(5) 0.0085(4)
N1 0.0377(18) 0.0250(17) 0.0278(17) 0.0065(14) 0.0090(14) 0.0107(14)
N2 0.0347(17) 0.0253(17) 0.0330(18) 0.0113(14) 0.0079(14) 0.0080(14)
N3 0.049(2) 0.0315(18) 0.0357(19) 0.0186(16) 0.0150(16) 0.0122(16)
C1 0.0294(19) 0.0261(19) 0.0285(19) 0.0133(16) 0.0121(15) 0.0123(15)
C2 0.0278(18) 0.0215(18) 0.0270(19) 0.0076(15) 0.0100(15) 0.0087(14)
C3 0.0254(18) 0.0270(19) 0.0296(19) 0.0122(16) 0.0107(15) 0.0081(15)
C4 0.0236(17) 0.030(2) 0.0291(19) 0.0112(16) 0.0089(15) 0.0098(15)
C5 0.0286(19) 0.032(2) 0.028(2) 0.0057(17) 0.0087(16) 0.0086(16)
C6 0.032(2) 0.0255(19) 0.030(2) 0.0066(16) 0.0110(16) 0.0090(16)
C7 0.0285(19) 0.035(2) 0.029(2) 0.0115(17) 0.0108(16) 0.0098(16)
C8 0.031(2) 0.035(2) 0.030(2) 0.0080(17) 0.0107(16) 0.0115(17)
C9 0.0298(19) 0.034(2) 0.0269(19) 0.0137(17) 0.0130(16) 0.0146(16)
C10 0.030(2) 0.038(2) 0.030(2) 0.0091(17) 0.0123(16) 0.0105(17)
C11 0.032(2) 0.0228(19) 0.036(2) 0.0080(16) 0.0135(17) 0.0086(15)
C12 0.0288(19) 0.029(2) 0.031(2) 0.0124(17) 0.0134(16) 0.0136(16)
C13 0.034(2) 0.029(2) 0.0232(19) 0.0052(16) 0.0066(16) 0.0087(16)
C14 0.034(2) 0.0247(19) 0.032(2) 0.0093(16) 0.0101(16) 0.0091(16)
C15 0.041(2) 0.031(2) 0.056(3) 0.022(2) 0.022(2) 0.0152(18)
C16 0.050(3) 0.051(3) 0.033(2) 0.023(2) 0.016(2) 0.021(2)

loop_
_atom_type_symbol
_atom_type_description
_atom_type_scat_dispersion_real
_atom_type_scat_dispersion_imag
_atom_type_scat_source
C C 0.0033 0.0016 'International Tables Vol C Tables 4.2.6.8 and 6.1.1.4'
H H 0.0000 0.0000 'International Tables Vol C Tables 4.2.6.8 and 6.1.1.4'
Br Br -0.2901 2.4595 'International Tables Vol C Tables 4.2.6.8 and 6.1.1.4'
N N 0.0061 0.0033 'International Tables Vol C Tables 4.2.6.8 and 6.1.1.4'
S S 0.1246 0.1234 'International Tables Vol C Tables 4.2.6.8 and 6.1.1.4'

loop_
_geom_angle_atom_site_label_1
_geom_angle_atom_site_label_2
_geom_angle_atom_site_label_3
_geom_angle
N2 S1 N1 101.07(16)
C2 N1 S1 105.8(2)
C3 N2 S1 106.4(2)
C12 N3 C16 120.3(3)
C12 N3 C15 120.4(3)
C16 N3 C15 119.3(3)
C6 C1 C2 119.0(3)
C6 C1 Br1 122.3(3)
C2 C1 Br1 118.7(3)
N1 C2 C1 126.3(3)
N1 C2 C3 113.7(3)
C1 C2 C3 120.0(3)
N2 C3 C2 113.0(3)
N2 C3 C4 126.6(3)
C2 C3 C4 120.4(3)
C5 C4 C7 122.8(3)
C5 C4 C3 116.4(3)
C7 C4 C3 120.8(3)
C4 C5 C6 123.4(3)
C4 C5 H5A 118.3
C6 C5 H5A 118.3
C1 C6 C5 120.7(3)
C1 C6 H6A 119.6
C5 C6 H6A 119.6
C8 C7 C4 177.2(4)
C7 C8 C9 176.3(4)
C10 C9 C14 117.3(3)
C10 C9 C8 120.3(3)
C14 C9 C8 122.3(3)
C11 C10 C9 121.5(4)
C11 C10 H10A 119.2
C9 C10 H10A 119.2
C10 C11 C12 121.3(4)
C10 C11 H11A 119.4
C12 C11 H11A 119.4
N3 C12 C13 121.9(3)
N3 C12 C11 121.1(3)
C13 C12 C11 117.0(3)
C14 C13 C12 121.3(3)
C14 C13 H13A 119.3
C12 C13 H13A 119.3
C13 C14 C9 121.5(3)
C13 C14 H14A 119.2
C9 C14 H14A 119.2
N3 C15 H15A 109.5
N3 C15 H15B 109.5
H15A C15 H15B 109.5
N3 C15 H15C 109.5
H15A C15 H15C 109.5
H15B C15 H15C 109.5
N3 C16 H16A 109.5
N3 C16 H16B 109.5
H16A C16 H16B 109.5
N3 C16 H16C 109.5
H16A C16 H16C 109.5
H16B C16 H16C 109.5

loop_
_geom_bond_atom_site_label_1
_geom_bond_atom_site_label_2
_geom_bond_distance
Br1 C1 1.888(3)
S1 N2 1.611(3)
S1 N1 1.620(3)
N1 C2 1.342(4)
N2 C3 1.342(4)
N3 C12 1.371(4)
N3 C16 1.444(5)
N3 C15 1.451(5)
C1 C6 1.361(5)
C1 C2 1.417(5)
C2 C3 1.431(5)
C3 C4 1.436(5)
C4 C5 1.373(5)
C4 C7 1.422(5)
C5 C6 1.414(5)
C5 H5A 0.9500
C6 H6A 0.9500
C7 C8 1.205(5)
C8 C9 1.433(5)
C9 C10 1.393(5)
C9 C14 1.397(5)
C10 C11 1.374(5)
C10 H10A 0.9500
C11 C12 1.408(5)
C11 H11A 0.9500
C12 C13 1.399(5)
C13 C14 1.376(5)
C13 H13A 0.9500
C14 H14A 0.9500
C15 H15A 0.9800
C15 H15B 0.9800
C15 H15C 0.9800
C16 H16A 0.9800
C16 H16B 0.9800
C16 H16C 0.9800

loop_
_geom_torsion_atom_site_label_1
_geom_torsion_atom_site_label_2
_geom_torsion_atom_site_label_3
_geom_torsion_atom_site_label_4
_geom_torsion
N2 S1 N1 C2 -0.1(3)
N1 S1 N2 C3 0.3(3)
S1 N1 C2 C1 -179.9(3)
S1 N1 C2 C3 -0.2(4)
C6 C1 C2 N1 178.4(3)
Br1 C1 C2 N1 -1.4(5)
C6 C1 C2 C3 -1.2(5)
Br1 C1 C2 C3 178.9(3)
S1 N2 C3 C2 -0.4(4)
S1 N2 C3 C4 179.4(3)
N1 C2 C3 N2 0.4(4)
C1 C2 C3 N2 -179.9(3)
N1 C2 C3 C4 -179.4(3)
C1 C2 C3 C4 0.3(5)
N2 C3 C4 C5 -178.1(3)
C2 C3 C4 C5 1.8(5)
N2 C3 C4 C7 0.9(6)
C2 C3 C4 C7 -179.2(3)
C7 C4 C5 C6 178.1(3)
C3 C4 C5 C6 -2.9(5)
C2 C1 C6 C5 0.1(5)
Br1 C1 C6 C5 -180.0(3)
C4 C5 C6 C1 2.1(6)
C5 C4 C7 C8 -144(8)
C3 C4 C7 C8 37(9)
C4 C7 C8 C9 -60(12)
C7 C8 C9 C10 19(6)
C7 C8 C9 C14 -161(6)
C14 C9 C10 C11 0.8(5)
C8 C9 C10 C11 -179.4(3)
C9 C10 C11 C12 -0.7(6)
C16 N3 C12 C13 2.0(5)
C15 N3 C12 C13 -179.3(3)
C16 N3 C12 C11 -177.1(3)
C15 N3 C12 C11 1.7(5)
C10 C11 C12 N3 179.9(3)
C10 C11 C12 C13 0.8(5)
N3 C12 C13 C14 179.9(3)
C11 C12 C13 C14 -1.0(5)
C12 C13 C14 C9 1.2(6)
C10 C9 C14 C13 -1.1(5)
C8 C9 C14 C13 179.1(3)
